data_4129105
loop_
_publ_author_name
'Rao, Yutao'
'Zhou, Wenjing'
'Xu, Ling'
'Zhou, Mingbo'
'Yin, Bangshao'
'Tanaka, Takayuki'
'Osuka, Atsuhiro'
'Song, Jianxin'

_publ_section_title
;
 Singly and Doubly Neo-Confused Smaragdyrins.
;
_journal_issue 47
_journal_name_full 'Journal of the American Chemical Society'
_journal_page_first 18836
_journal_page_last 18844
_journal_paper_doi 10.1021/jacs.9b10270
_journal_volume 141
_journal_year 2019
_chemical_formula_moiety 'C2 H4 Cl2, C50 H45 N5 O'
_chemical_formula_sum 'C52 H49 Cl2 N5 O'
_chemical_formula_weight 830.86
_space_group_crystal_system triclinic
_space_group_IT_number 2
_space_group_name_Hall '-P 1'
_space_group_name_H-M_alt 'P -1'
_atom_sites_solution_hydrogens mixed
_atom_sites_solution_primary direct
_audit_creation_date 2018-07-08
_audit_creation_method
;
Olex2 1.2
(compiled 2017.08.10 svn.r3458 for OlexSys, GUI svn.r5381)
;
_cell_angle_alpha 92.5156(18)
_cell_angle_beta 95.7126(19)
_cell_angle_gamma 98.8312(19)
_cell_formula_units_Z 2
_cell_length_a 8.6711(2)
_cell_length_b 15.7062(4)
_cell_length_c 16.1757(4)
_cell_measurement_reflns_used 15598
_cell_measurement_temperature 100.01(10)
_cell_measurement_theta_max 72.5530
_cell_measurement_theta_min 4.0680
_cell_volume 2162.12(9)
_computing_cell_refinement 'CrysAlisPro 1.171.38.46 (Rigaku OD, 2015)'
_computing_data_collection 'CrysAlisPro 1.171.38.46 (Rigaku OD, 2015)'
_computing_data_reduction 'CrysAlisPro 1.171.38.46 (Rigaku OD, 2015)'
_computing_molecular_graphics 'Olex2 (Dolomanov et al., 2009)'
_computing_publication_material 'Olex2 (Dolomanov et al., 2009)'
_computing_structure_refinement 'ShelXL (Sheldrick, 2015)'
_computing_structure_solution 'ShelXS (Sheldrick, 2008)'
_diffrn_ambient_environment N~2~
_diffrn_ambient_temperature 100.01(10)
_diffrn_detector 'CCD plate'
_diffrn_detector_area_resol_mean 8.0697
_diffrn_detector_type EosS2
_diffrn_measured_fraction_theta_full 0.999
_diffrn_measured_fraction_theta_max 0.999
_diffrn_measurement_details
;
List of Runs (angles in degrees, time in seconds):

  # Type    Start    End  Width  t~exp~   \w     \q     \k     \f   Frames
--------------------------------------------------------------------------
  1  \w    -27.00  54.00   1.00    1.50    --   34.73 -38.00 -30.00   81
  2  \w     24.00  71.00   1.00    1.50    --   34.73 -99.00  30.00   47
  3  \w     69.00 107.00   1.00    5.00    --  107.46-111.00 150.00   38
  4  \w     41.00 134.00   1.00    5.00    --  107.46 -77.00   0.00   93
  5  \w     82.00 109.00   1.00    5.00    --  107.46 -94.00 -60.00   27
  6  \w     57.00 115.00   1.00    5.00    --  107.46-111.00-150.00   58
  7  \w     40.00  85.00   1.00    1.50    --   34.73-125.00-180.00   45
  8  \w     41.00 134.00   1.00    5.00    --  107.46 -77.00-150.00   93
  9  \w     70.00 108.00   1.00    5.00    --  107.46  15.00-120.00   38
 10  \w    123.00 162.00   1.00    5.00    --  107.46  30.00 -90.00   39
 11  \w    140.00 166.00   1.00    5.00    --  107.46  77.00-120.00   26
 12  \w    125.00 174.00   1.00    5.00    --  107.46  77.00 -60.00   49
 13  \w    129.00 176.00   1.00    5.00    --  107.46  30.00  30.00   47
 14  \w    126.00 173.00   1.00    5.00    --  107.46  77.00 120.00   47
 15  \w    133.00 164.00   1.00    5.00    --  107.46  77.00 150.00   31
 16  \w    126.00 157.00   1.00    5.00    --  107.46  77.00  60.00   31
 17  \w    126.00 174.00   1.00    5.00    --  107.46  77.00 -30.00   48
 18  \w    121.00 173.00   1.00    5.00    --  107.46  77.00 -90.00   52
 19  \w    126.00 173.00   1.00    5.00    --  107.46  77.00-150.00   47
 20  \w    111.00 169.00   1.00    5.00    --  107.46  77.00-180.00   58
 21  \w     90.00 115.00   1.00    5.00    --  107.46  61.00-180.00   25
 22  \w     89.00 115.00   1.00    5.00    --  107.46  61.00-150.00   26
 23  \w     89.00 115.00   1.00    5.00    --  107.46  61.00-120.00   26
 24  \w     89.00 155.00   1.00    5.00    --  107.46  61.00 -90.00   66
 25  \w    113.00 173.00   1.00    5.00    --  107.46  77.00  30.00   60
 26  \w     89.00 115.00   1.00    5.00    --  107.46  61.00 120.00   26
 27  \w     89.00 115.00   1.00    5.00    --  107.46  61.00  90.00   26
 28  \w     90.00 115.00   1.00    5.00    --  107.46  61.00  60.00   25
 29  \w     87.00 123.00   1.00    5.00    --  107.46  30.00  30.00   36
 30  \w     89.00 116.00   1.00    5.00    --  107.46  61.00 -30.00   27
 31  \w     90.00 116.00   1.00    5.00    --  107.46  61.00 -60.00   26
 32  \w     81.00 107.00   1.00    5.00    --  107.46  77.00 -60.00   26
 33  \w     81.00 107.00   1.00    5.00    --  107.46  77.00 -90.00   26
 34  \w     81.00 107.00   1.00    5.00    --  107.46  77.00-120.00   26
 35  \w     81.00 111.00   1.00    5.00    --  107.46  77.00-150.00   30
 36  \w     81.00 107.00   1.00    5.00    --  107.46  77.00-180.00   26
 37  \w     86.00 119.00   1.00    5.00    --  107.46  30.00-180.00   33
 38  \w     86.00 120.00   1.00    5.00    --  107.46  30.00 -90.00   34
 39  \w     88.00 121.00   1.00    5.00    --  107.46  30.00 -30.00   33
 40  \w     86.00 128.00   1.00    5.00    --  107.46  30.00   0.00   42
 41  \w     89.00 115.00   1.00    5.00    --  107.46  61.00  30.00   26
 42  \w     81.00 107.00   1.00    5.00    --  107.46  77.00   0.00   26
 43  \w     81.00 107.00   1.00    5.00    --  107.46  77.00 -30.00   26
 44  \w     82.00 107.00   1.00    5.00    --  107.46  77.00  30.00   25
 45  \w     81.00 108.00   1.00    5.00    --  107.46  77.00  60.00   27
 46  \w     81.00 173.00   1.00    5.00    --  107.46  77.00  90.00   92
 47  \w     90.00 116.00   1.00    5.00    --  107.46  61.00 150.00   26
 48  \w     86.00 113.00   1.00    5.00    --  107.46  30.00 150.00   27
 49  \w     86.00 112.00   1.00    5.00    --  107.46  30.00 120.00   26
 50  \w     86.00 113.00   1.00    5.00    --  107.46  30.00  90.00   27
 51  \w     86.00 112.00   1.00    5.00    --  107.46  30.00  60.00   26
 52  \w     81.00 107.00   1.00    5.00    --  107.46  77.00 150.00   26
 53  \w     81.00 107.00   1.00    5.00    --  107.46  77.00 120.00   26
 54  \w     57.00  97.00   1.00    1.50    --   34.73  77.00  60.00   40
 55  \w     61.00  97.00   1.00    1.50    --   34.73  77.00 -30.00   36
 56  \w     21.00  48.00   1.00    1.50    --   34.73  38.00   0.00   27
 57  \w     14.00  50.00   1.00    1.50    --   34.73  77.00  60.00   36
 58  \w     10.00  62.00   1.00    1.50    --   34.73  77.00 120.00   52
 59  \w     11.00 102.00   1.00    1.50    --   34.73  77.00  30.00   91
 60  \w     18.00  97.00   1.00    1.50    --   34.73  57.00 -30.00   79
 61  \w     18.00  94.00   1.00    1.50    --   34.73  57.00-150.00   76
 62  \w      8.00  90.00   1.00    1.50    --   34.73  77.00-120.00   82
 63  \w      8.00  38.00   1.00    1.50    --   34.73  77.00 -30.00   30
 64  \w      7.00  86.00   1.00    1.50    --   34.73  19.00-150.00   79
 65  \w      1.00  74.00   1.00    1.50    --   34.73 -99.00-120.00   73
 66  \w     38.00  64.00   1.00    5.00    --  107.46 -94.00 -60.00   26
 67  \w    -33.00  53.00   1.00    1.50    --   34.73 -38.00  60.00   86
 68  \w    -33.00  50.00   1.00    1.50    --   34.73 -57.00 -90.00   83
 69  \w    -37.00  -8.00   1.00    1.50    --  -34.73 -77.00 120.00   29
 70  \w    -33.00  36.00   1.00    1.50    --   34.73 -38.00 150.00   69
 71  \w    -94.00 -69.00   1.00    1.50    --  -34.73 -77.00 120.00   25
;
_diffrn_measurement_device 'four-circle diffractometer'
_diffrn_measurement_device_type 'SuperNova, Dual, Cu at zero, EosS2'
_diffrn_measurement_method '\w scans'
_diffrn_orient_matrix_type 'CrysAlisPro convention (1999,Acta A55,543-557)'
_diffrn_orient_matrix_UB_11 -0.0796691000
_diffrn_orient_matrix_UB_12 0.0578737000
_diffrn_orient_matrix_UB_13 -0.0597081000
_diffrn_orient_matrix_UB_21 0.0398305000
_diffrn_orient_matrix_UB_22 0.0757651000
_diffrn_orient_matrix_UB_23 0.0662935000
_diffrn_orient_matrix_UB_31 0.1573931000
_diffrn_orient_matrix_UB_32 0.0282698000
_diffrn_orient_matrix_UB_33 -0.0351382000
_diffrn_radiation_monochromator mirror
_diffrn_radiation_probe x-ray
_diffrn_radiation_type CuK\a
_diffrn_radiation_wavelength 1.54184
_diffrn_reflns_av_R_equivalents 0.0370
_diffrn_reflns_av_unetI/netI 0.0332
_diffrn_reflns_Laue_measured_fraction_full 0.999
_diffrn_reflns_Laue_measured_fraction_max 0.999
_diffrn_reflns_limit_h_max 10
_diffrn_reflns_limit_h_min -10
_diffrn_reflns_limit_k_max 18
_diffrn_reflns_limit_k_min -18
_diffrn_reflns_limit_l_max 19
_diffrn_reflns_limit_l_min -19
_diffrn_reflns_number 29332
_diffrn_reflns_point_group_measured_fraction_full 0.999
_diffrn_reflns_point_group_measured_fraction_max 0.999
_diffrn_reflns_theta_full 66.598
_diffrn_reflns_theta_max 66.598
_diffrn_reflns_theta_min 4.082
_diffrn_source 'micro-focus sealed X-ray tube'
_diffrn_source_type 'SuperNova (Cu) X-ray Source'
_exptl_absorpt_coefficient_mu 1.698
_exptl_absorpt_correction_T_max 1.00000
_exptl_absorpt_correction_T_min 0.36186
_exptl_absorpt_correction_type multi-scan
_exptl_absorpt_process_details
;
CrysAlisPro 1.171.38.46 (Rigaku Oxford Diffraction, 2015)
Empirical absorption correction using spherical harmonics,
 implemented in SCALE3 ABSPACK scaling algorithm.
;
_exptl_crystal_colour green
_exptl_crystal_colour_primary green
_exptl_crystal_density_diffrn 1.276
_exptl_crystal_description needle
_exptl_crystal_F_000 876
_exptl_crystal_size_max 0.3
_exptl_crystal_size_mid 0.1
_exptl_crystal_size_min 0.1
_refine_diff_density_max 2.555
_refine_diff_density_min -1.030
_refine_diff_density_rms 0.076
_refine_ls_extinction_method none
_refine_ls_goodness_of_fit_ref 1.040
_refine_ls_hydrogen_treatment mixed
_refine_ls_matrix_type full
_refine_ls_number_parameters 554
_refine_ls_number_reflns 7641
_refine_ls_number_restraints 0
_refine_ls_restrained_S_all 1.040
_refine_ls_R_factor_all 0.0748
_refine_ls_R_factor_gt 0.0687
_refine_ls_shift/su_max 0.001
_refine_ls_shift/su_mean 0.000
_refine_ls_structure_factor_coef Fsqd
_refine_ls_weighting_details 'w=1/[\s^2^(Fo^2^)+(0.0984P)^2^+3.4048P] where P=(Fo^2^+2Fc^2^)/3'
_refine_ls_weighting_scheme calc
_refine_ls_wR_factor_gt 0.1841
_refine_ls_wR_factor_ref 0.1886
_reflns_Friedel_coverage 0.000
_reflns_number_gt 6926
_reflns_number_total 7641
_reflns_threshold_expression 'I > 2\s(I)'
_cod_data_source_file 17.cif
_cod_data_source_block exp_447
_cod_depositor_comments 'Adding full bibliography for 4129104--4129109.cif.'
_cod_original_cell_volume 2162.13(9)
_cod_database_code 4129105
_shelx_shelxl_version_number 2016/6
_chemical_oxdiff_formula 'C50 N5 H50 O1 Cl2'
_shelx_space_group_comment
;
The symmetry employed for this shelxl refinement is uniquely defined
by the following loop, which should always be used as a source of
symmetry information in preference to the above space-group names.
They are only intended as comments.
;
_shelx_estimated_absorpt_t_max 0.849
_shelx_estimated_absorpt_t_min 0.630
_reflns_odcompleteness_completeness 99.90
_reflns_odcompleteness_iscentric 1
_reflns_odcompleteness_theta 66.97
_olex2_refinement_description
;
1. Fixed Uiso
 At 1.2 times of:
  All C(H) groups, All C(H,H) groups, All N(H) groups
 At 1.5 times of:
  All C(H,H,H) groups
2.a Secondary CH2 refined with riding coordinates:
 C51(H,HA), C50(HB,HC)
2.b Aromatic/amide H refined with riding coordinates:
 N3(H3), C43(H43), C2(H2), C20(H20), C3(H3A), C8(H8), C7(H7), C19(H19),
 C17(H17), C45(H45), C27(H27), C25(H25), C36(H36), C34(H34), C16(H16), C11(H11),
  C12(H12)
2.c Idealised Me refined as rotating group:
 C47(H47A,H47B,H47C), C30(H30A,H30B,H30C), C48(H48A,H48B,H48C), C38(H38A,H38B,
 H38C), C29(H29A,H29B,H29C), C49(H49A,H49B,H49C), C39(H39A,H39B,H39C), C40(H40A,
 H40B,H40C), C31(H31A,H31B,H31C)
;
_olex2_date_sample_data_collection 2018-07-07
_olex2_submission_special_instructions 'No special instructions were received'
_oxdiff_exptl_absorpt_empirical_details
;
Empirical correction (ABSPACK) includes:
- Absorption correction using spherical harmonics
- Frame scaling
;
_oxdiff_exptl_absorpt_empirical_full_max 1.911
_oxdiff_exptl_absorpt_empirical_full_min 0.276

loop_
_space_group_symop_operation_xyz
'x, y, z'
'-x, -y, -z'

loop_
_atom_site_label
_atom_site_type_symbol
_atom_site_fract_x
_atom_site_fract_y
_atom_site_fract_z
_atom_site_U_iso_or_equiv
_atom_site_adp_type
_atom_site_occupancy
_atom_site_site_symmetry_order
_atom_site_calc_flag
_atom_site_refinement_flags_posn
Cl1 Cl 0.32360(10) 0.68925(7) 0.44514(6) 0.0517(3) Uani 1 1 d .
Cl2 Cl 0.39058(11) 0.87663(6) 0.35336(7) 0.0568(3) Uani 1 1 d .
N1 N 0.7382(3) 0.77769(14) 0.24931(13) 0.0186(4) Uani 1 1 d .
N5 N 0.4820(3) 0.96857(15) 0.11589(14) 0.0254(5) Uani 1 1 d .
N2 N 0.5232(3) 0.63926(14) 0.15006(14) 0.0223(5) Uani 1 1 d .
N3 N 0.2830(3) 0.69097(15) 0.03169(15) 0.0265(5) Uani 1 1 d .
H3 H 0.341135 0.735370 0.057524 0.032 Uiso 1 1 calc R
N4 N 0.3117(3) 0.85798(16) 0.03545(15) 0.0285(5) Uani 1 1 d .
O1 O 0.5319(3) 0.83420(15) 0.14574(14) 0.0416(6) Uani 1 1 d .
C52 C 0.5662(3) 0.91187(15) 0.15997(15) 0.0182(5) Uani 1 1 d .
C4 C 0.7953(3) 0.70811(16) 0.28121(15) 0.0193(5) Uani 1 1 d .
C1 C 0.8219(3) 0.85285(16) 0.28664(14) 0.0194(5) Uani 1 1 d .
C42 C -0.0864(3) 0.74696(16) -0.17979(15) 0.0196(5) Uani 1 1 d .
C23 C 0.8362(3) 0.55633(16) 0.29427(15) 0.0212(5) Uani 1 1 d .
C21 C 0.6871(3) 0.96638(16) 0.21574(15) 0.0194(5) Uani 1 1 d .
C6 C 0.6217(3) 0.58823(16) 0.19279(15) 0.0199(5) Uani 1 1 d .
C41 C -0.0668(3) 0.75920(16) -0.09278(15) 0.0192(5) Uani 1 1 d .
C9 C 0.4248(3) 0.58319(16) 0.09584(17) 0.0227(5) Uani 1 1 d .
C22 C 0.8012(3) 0.93984(16) 0.26999(15) 0.0195(5) Uani 1 1 d .
C32 C 0.9234(3) 1.00776(16) 0.31654(15) 0.0210(5) Uani 1 1 d .
C43 C -0.2378(3) 0.73569(16) -0.22087(16) 0.0221(5) Uani 1 1 d .
H43 H -0.251234 0.727819 -0.278604 0.026 Uiso 1 1 calc R
C5 C 0.7428(3) 0.61885(16) 0.25324(15) 0.0200(5) Uani 1 1 d .
C2 C 0.9362(3) 0.82921(17) 0.34579(15) 0.0229(5) Uani 1 1 d .
H2 H 1.010350 0.866928 0.380713 0.027 Uiso 1 1 calc R
C18 C 0.3529(3) 0.94051(18) 0.05737(16) 0.0246(6) Uani 1 1 d .
C20 C 0.6651(3) 1.05446(16) 0.20319(16) 0.0227(5) Uani 1 1 d .
H20 H 0.725633 1.103352 0.230838 0.027 Uiso 1 1 calc R
C3 C 0.9184(3) 0.74020(17) 0.34270(15) 0.0220(5) Uani 1 1 d .
H3A H 0.977773 0.707367 0.375600 0.026 Uiso 1 1 calc R
C44 C -0.3691(3) 0.73585(16) -0.17838(17) 0.0230(6) Uani 1 1 d .
C33 C 0.8912(3) 1.05424(17) 0.38764(16) 0.0251(6) Uani 1 1 d .
C28 C 0.7798(3) 0.50967(18) 0.35989(16) 0.0257(6) Uani 1 1 d .
C24 C 0.9823(3) 0.54665(17) 0.26770(16) 0.0240(6) Uani 1 1 d .
C8 C 0.4540(3) 0.49572(17) 0.10361(17) 0.0252(6) Uani 1 1 d .
H8 H 0.399313 0.446738 0.073342 0.030 Uiso 1 1 calc R
C37 C 1.0740(3) 1.02263(17) 0.28969(16) 0.0230(5) Uani 1 1 d .
C7 C 0.5749(3) 0.49845(17) 0.16279(17) 0.0242(6) Uani 1 1 d .
H7 H 0.620224 0.451746 0.181142 0.029 Uiso 1 1 calc R
C15 C 0.1724(3) 0.85048(19) -0.01751(16) 0.0262(6) Uani 1 1 d .
C13 C 0.1523(3) 0.69269(19) -0.02425(16) 0.0247(6) Uani 1 1 d .
C19 C 0.5433(3) 1.05425(17) 0.14532(16) 0.0230(5) Uani 1 1 d .
H19 H 0.504886 1.103142 0.127249 0.028 Uiso 1 1 calc R
C46 C -0.1977(3) 0.75847(17) -0.04832(16) 0.0225(5) Uani 1 1 d .
C14 C 0.0927(3) 0.76947(19) -0.04513(15) 0.0239(6) Uani 1 1 d .
C10 C 0.3045(3) 0.60796(18) 0.03917(17) 0.0248(6) Uani 1 1 d .
C17 C 0.2464(3) 0.99238(19) 0.01773(16) 0.0272(6) Uani 1 1 d .
H17 H 0.253256 1.052089 0.022935 0.033 Uiso 1 1 calc R
C45 C -0.3473(3) 0.74699(17) -0.09192(18) 0.0243(6) Uani 1 1 d .
H45 H -0.434259 0.746779 -0.062590 0.029 Uiso 1 1 calc R
C27 C 0.8728(4) 0.45570(18) 0.39943(17) 0.0298(6) Uani 1 1 d .
H27 H 0.835640 0.424697 0.443006 0.036 Uiso 1 1 calc R
C26 C 1.0197(4) 0.44658(18) 0.37589(17) 0.0298(6) Uani 1 1 d .
C35 C 1.1623(4) 1.12712(18) 0.40681(17) 0.0287(6) Uani 1 1 d .
C25 C 1.0711(3) 0.49143(18) 0.30938(17) 0.0279(6) Uani 1 1 d .
H25 H 1.167653 0.484579 0.291906 0.033 Uiso 1 1 calc R
C36 C 1.1908(3) 1.08121(18) 0.33567(17) 0.0266(6) Uani 1 1 d .
H36 H 1.290958 1.090055 0.318499 0.032 Uiso 1 1 calc R
C34 C 1.0119(4) 1.11348(18) 0.43015(16) 0.0286(6) Uani 1 1 d .
H34 H 0.990397 1.145278 0.476294 0.034 Uiso 1 1 calc R
C47 C 0.0514(3) 0.74519(18) -0.22907(16) 0.0255(6) Uani 1 1 d .
H47A H 0.146128 0.770447 -0.195351 0.038 Uiso 1 1 calc GR
H47B H 0.038033 0.777442 -0.277618 0.038 Uiso 1 1 calc GR
H47C H 0.057934 0.686533 -0.245705 0.038 Uiso 1 1 calc GR
C16 C 0.1333(3) 0.9350(2) -0.02904(16) 0.0277(6) Uani 1 1 d .
H16 H 0.047167 0.948190 -0.062121 0.033 Uiso 1 1 calc R
C51 C 0.3326(4) 0.7732(3) 0.3027(2) 0.0428(8) Uani 1 1 d .
H H 0.219026 0.759147 0.297201 0.051 Uiso 1 1 calc R
HA H 0.365918 0.773748 0.247184 0.051 Uiso 1 1 calc R
C50 C 0.4010(5) 0.7059(3) 0.3490(2) 0.0486(9) Uani 1 1 d .
HB H 0.513950 0.722913 0.359181 0.058 Uiso 1 1 calc R
HC H 0.380288 0.652066 0.315141 0.058 Uiso 1 1 calc R
C11 C 0.1880(3) 0.5542(2) -0.01279(18) 0.0303(6) Uani 1 1 d .
H11 H 0.176410 0.494389 -0.019702 0.036 Uiso 1 1 calc R
C30 C 1.0425(3) 0.59381(19) 0.19567(17) 0.0293(6) Uani 1 1 d .
H30A H 0.972367 0.575836 0.146170 0.044 Uiso 1 1 calc GR
H30B H 1.144962 0.580897 0.187793 0.044 Uiso 1 1 calc GR
H30C H 1.048781 0.654817 0.207030 0.044 Uiso 1 1 calc GR
C12 C 0.0922(3) 0.6070(2) -0.05234(18) 0.0306(6) Uani 1 1 d .
H12 H 0.004438 0.588890 -0.090425 0.037 Uiso 1 1 calc R
C48 C -0.5307(3) 0.72477(18) -0.2253(2) 0.0321(7) Uani 1 1 d .
H48A H -0.546096 0.777572 -0.250337 0.048 Uiso 1 1 calc GR
H48B H -0.608227 0.710521 -0.187600 0.048 Uiso 1 1 calc GR
H48C H -0.540819 0.679172 -0.267969 0.048 Uiso 1 1 calc GR
C38 C 1.1126(3) 0.9759(2) 0.21271(17) 0.0307(6) Uani 1 1 d .
H38A H 1.149986 0.923630 0.227702 0.046 Uiso 1 1 calc GR
H38B H 1.192354 1.012187 0.187704 0.046 Uiso 1 1 calc GR
H38C H 1.020018 0.962189 0.173790 0.046 Uiso 1 1 calc GR
C29 C 0.6214(4) 0.5177(2) 0.38850(19) 0.0349(7) Uani 1 1 d .
H29A H 0.619105 0.576791 0.405419 0.052 Uiso 1 1 calc GR
H29B H 0.603959 0.482289 0.434628 0.052 Uiso 1 1 calc GR
H29C H 0.540540 0.499036 0.343585 0.052 Uiso 1 1 calc GR
C49 C -0.1795(4) 0.7687(2) 0.04552(17) 0.0335(7) Uani 1 1 d .
H49A H -0.123699 0.725174 0.067841 0.050 Uiso 1 1 calc GR
H49B H -0.281358 0.762768 0.065102 0.050 Uiso 1 1 calc GR
H49C H -0.121967 0.824808 0.063291 0.050 Uiso 1 1 calc GR
C39 C 0.7326(4) 1.0393(2) 0.41899(18) 0.0350(7) Uani 1 1 d .
H39A H 0.655666 1.054751 0.377885 0.053 Uiso 1 1 calc GR
H39B H 0.735007 1.074047 0.469560 0.053 Uiso 1 1 calc GR
H39C H 0.705584 0.979442 0.429579 0.053 Uiso 1 1 calc GR
C40 C 1.2929(4) 1.1880(2) 0.4568(2) 0.0371(7) Uani 1 1 d .
H40A H 1.368281 1.155637 0.482243 0.056 Uiso 1 1 calc GR
H40B H 1.250584 1.219194 0.499183 0.056 Uiso 1 1 calc GR
H40C H 1.343164 1.227907 0.420738 0.056 Uiso 1 1 calc GR
C31 C 1.1177(4) 0.3877(2) 0.4209(2) 0.0414(8) Uani 1 1 d .
H31A H 1.109385 0.393583 0.479569 0.062 Uiso 1 1 calc GR
H31B H 1.225398 0.403205 0.410938 0.062 Uiso 1 1 calc GR
H31C H 1.080420 0.329011 0.400855 0.062 Uiso 1 1 calc GR
H1 H 0.661(4) 0.776(2) 0.211(2) 0.029(8) Uiso 1 1 d .

loop_
_atom_site_aniso_label
_atom_site_aniso_U_11
_atom_site_aniso_U_22
_atom_site_aniso_U_33
_atom_site_aniso_U_23
_atom_site_aniso_U_13
_atom_site_aniso_U_12
Cl1 0.0420(5) 0.0656(6) 0.0441(5) 0.0206(4) 0.0024(4) -0.0057(4)
Cl2 0.0444(5) 0.0488(5) 0.0709(6) 0.0201(4) -0.0139(4) -0.0043(4)
N1 0.0211(11) 0.0212(11) 0.0129(10) -0.0003(8) -0.0008(8) 0.0042(8)
N5 0.0241(12) 0.0236(11) 0.0269(12) -0.0076(9) 0.0027(9) 0.0019(9)
N2 0.0255(12) 0.0187(10) 0.0243(11) 0.0031(8) 0.0058(9) 0.0064(9)
N3 0.0211(11) 0.0262(12) 0.0308(12) 0.0099(9) -0.0027(9) 0.0003(9)
N4 0.0226(12) 0.0328(13) 0.0275(12) -0.0119(10) -0.0056(9) 0.0055(10)
O1 0.0464(14) 0.0358(12) 0.0399(12) -0.0003(10) -0.0080(10) 0.0069(10)
C52 0.0225(13) 0.0121(11) 0.0199(12) -0.0036(9) 0.0054(10) 0.0014(9)
C4 0.0235(13) 0.0227(13) 0.0133(11) 0.0023(9) 0.0040(10) 0.0068(10)
C1 0.0226(13) 0.0227(13) 0.0119(11) -0.0022(9) 0.0017(9) 0.0022(10)
C42 0.0216(13) 0.0172(12) 0.0190(12) 0.0001(9) -0.0009(10) 0.0019(10)
C23 0.0271(14) 0.0197(12) 0.0165(12) -0.0026(9) -0.0017(10) 0.0066(10)
C21 0.0222(13) 0.0199(12) 0.0157(12) -0.0021(9) 0.0027(10) 0.0027(10)
C6 0.0220(13) 0.0210(12) 0.0176(12) 0.0017(10) 0.0043(10) 0.0050(10)
C41 0.0198(13) 0.0205(12) 0.0168(12) 0.0011(9) -0.0006(10) 0.0029(10)
C9 0.0201(13) 0.0201(13) 0.0300(14) 0.0094(10) 0.0073(11) 0.0052(10)
C22 0.0226(13) 0.0226(13) 0.0136(11) -0.0006(9) 0.0038(10) 0.0034(10)
C32 0.0273(14) 0.0199(12) 0.0144(11) 0.0015(9) -0.0020(10) 0.0017(10)
C43 0.0245(14) 0.0199(12) 0.0203(12) -0.0005(10) -0.0044(10) 0.0039(10)
C5 0.0240(13) 0.0227(13) 0.0148(11) 0.0012(9) 0.0050(10) 0.0063(10)
C2 0.0260(14) 0.0278(14) 0.0134(11) -0.0012(10) -0.0027(10) 0.0037(11)
C18 0.0215(13) 0.0293(14) 0.0211(13) -0.0096(10) 0.0039(10) 0.0006(11)
C20 0.0280(14) 0.0167(12) 0.0220(13) -0.0041(10) 0.0010(11) 0.0013(10)
C3 0.0260(13) 0.0267(13) 0.0146(12) 0.0033(10) 0.0006(10) 0.0086(11)
C44 0.0208(13) 0.0142(11) 0.0330(14) 0.0008(10) -0.0031(11) 0.0040(10)
C33 0.0334(15) 0.0241(13) 0.0169(12) -0.0003(10) 0.0028(11) 0.0022(11)
C28 0.0319(15) 0.0254(13) 0.0203(13) 0.0004(10) 0.0014(11) 0.0071(11)
C24 0.0294(14) 0.0242(13) 0.0185(12) -0.0060(10) -0.0005(10) 0.0083(11)
C8 0.0289(14) 0.0178(13) 0.0276(14) -0.0006(10) -0.0009(11) 0.0028(11)
C37 0.0272(14) 0.0239(13) 0.0176(12) 0.0045(10) -0.0002(10) 0.0044(11)
C7 0.0269(14) 0.0184(12) 0.0285(14) 0.0025(10) 0.0015(11) 0.0080(10)
C15 0.0203(13) 0.0390(16) 0.0175(12) -0.0081(11) 0.0003(10) 0.0032(11)
C13 0.0185(13) 0.0349(15) 0.0213(13) 0.0088(11) 0.0013(10) 0.0043(11)
C19 0.0258(14) 0.0171(12) 0.0256(13) -0.0019(10) -0.0002(11) 0.0043(10)
C46 0.0252(14) 0.0214(12) 0.0215(13) 0.0010(10) 0.0036(10) 0.0048(10)
C14 0.0186(13) 0.0399(15) 0.0137(12) 0.0015(10) 0.0027(10) 0.0051(11)
C10 0.0214(13) 0.0283(14) 0.0275(14) 0.0108(11) 0.0064(11) 0.0076(11)
C17 0.0256(14) 0.0339(15) 0.0207(13) -0.0058(11) 0.0038(11) 0.0013(11)
C45 0.0202(13) 0.0210(13) 0.0331(15) 0.0022(11) 0.0063(11) 0.0058(10)
C27 0.0458(18) 0.0244(14) 0.0204(13) 0.0030(10) 0.0010(12) 0.0100(12)
C26 0.0433(17) 0.0258(14) 0.0211(13) -0.0053(11) -0.0057(12) 0.0153(12)
C35 0.0359(16) 0.0238(13) 0.0224(13) 0.0053(11) -0.0086(12) -0.0013(12)
C25 0.0294(15) 0.0302(14) 0.0249(14) -0.0082(11) -0.0014(11) 0.0128(12)
C36 0.0249(14) 0.0287(14) 0.0247(13) 0.0069(11) -0.0025(11) 0.0009(11)
C34 0.0425(17) 0.0255(14) 0.0156(12) -0.0013(10) -0.0019(11) 0.0027(12)
C47 0.0248(14) 0.0312(14) 0.0191(12) -0.0027(10) 0.0015(10) 0.0024(11)
C16 0.0228(14) 0.0417(16) 0.0177(12) -0.0024(11) 0.0031(10) 0.0028(12)
C51 0.0282(16) 0.072(2) 0.0315(16) 0.0086(16) 0.0080(13) 0.0140(16)
C50 0.042(2) 0.061(2) 0.047(2) 0.0075(17) 0.0072(16) 0.0175(17)
C11 0.0297(15) 0.0352(15) 0.0290(14) 0.0064(12) 0.0036(12) 0.0133(12)
C30 0.0300(15) 0.0363(15) 0.0241(14) -0.0017(12) 0.0078(11) 0.0112(12)
C12 0.0259(15) 0.0434(17) 0.0246(14) 0.0056(12) 0.0003(11) 0.0123(13)
C48 0.0237(15) 0.0237(14) 0.0474(18) -0.0017(12) -0.0065(13) 0.0069(11)
C38 0.0280(15) 0.0423(17) 0.0224(14) 0.0007(12) 0.0043(11) 0.0072(13)
C29 0.0373(17) 0.0420(17) 0.0292(15) 0.0114(13) 0.0104(13) 0.0116(14)
C49 0.0325(16) 0.0481(18) 0.0210(14) 0.0033(12) 0.0089(12) 0.0055(13)
C39 0.0413(18) 0.0384(17) 0.0237(14) -0.0071(12) 0.0092(13) -0.0004(13)
C40 0.0409(18) 0.0307(15) 0.0330(16) 0.0018(12) -0.0156(13) -0.0023(13)
C31 0.059(2) 0.0398(17) 0.0290(16) -0.0048(13) -0.0088(14) 0.0289(16)

loop_
_atom_type_symbol
_atom_type_description
_atom_type_scat_dispersion_real
_atom_type_scat_dispersion_imag
_atom_type_scat_source
C C 0.0181 0.0091 'International Tables Vol C Tables 4.2.6.8 and 6.1.1.4'
H H 0.0000 0.0000 'International Tables Vol C Tables 4.2.6.8 and 6.1.1.4'
Cl Cl 0.3639 0.7018 'International Tables Vol C Tables 4.2.6.8 and 6.1.1.4'
N N 0.0311 0.0180 'International Tables Vol C Tables 4.2.6.8 and 6.1.1.4'
O O 0.0492 0.0322 'International Tables Vol C Tables 4.2.6.8 and 6.1.1.4'

loop_
_geom_angle_atom_site_label_1
_geom_angle_atom_site_label_2
_geom_angle_atom_site_label_3
_geom_angle
C4 N1 C1 110.4(2)
C52 N5 C19 108.9(2)
C18 N5 C52 123.3(2)
C18 N5 C19 127.7(2)
C9 N2 C6 104.9(2)
C10 N3 C13 108.9(2)
C18 N4 C15 106.4(2)
N5 C52 C21 105.9(2)
O1 C52 N5 120.4(2)
O1 C52 C21 133.6(3)
N1 C4 C5 126.0(2)
N1 C4 C3 107.1(2)
C3 C4 C5 126.8(2)
N1 C1 C22 127.8(2)
N1 C1 C2 106.6(2)
C2 C1 C22 125.5(2)
C41 C42 C47 121.6(2)
C43 C42 C41 118.7(2)
C43 C42 C47 119.7(2)
C28 C23 C5 120.2(2)
C28 C23 C24 120.3(2)
C24 C23 C5 119.4(2)
C22 C21 C52 127.1(2)
C22 C21 C20 126.5(2)
C20 C21 C52 106.4(2)
N2 C6 C7 109.3(2)
C5 C6 N2 125.2(2)
C5 C6 C7 125.5(2)
C42 C41 C46 120.3(2)
C42 C41 C14 121.0(2)
C46 C41 C14 118.6(2)
N2 C9 C8 111.7(2)
N2 C9 C10 123.7(2)
C10 C9 C8 124.5(3)
C1 C22 C32 114.1(2)
C21 C22 C1 127.8(2)
C21 C22 C32 118.1(2)
C33 C32 C22 121.3(2)
C37 C32 C22 118.8(2)
C37 C32 C33 120.0(2)
C44 C43 C42 122.1(2)
C4 C5 C23 114.6(2)
C6 C5 C4 126.2(2)
C6 C5 C23 119.2(2)
C3 C2 C1 107.9(2)
N5 C18 C17 127.4(2)
N4 C18 N5 120.4(3)
N4 C18 C17 112.2(2)
C19 C20 C21 109.0(2)
C2 C3 C4 107.9(2)
C43 C44 C45 118.3(2)
C43 C44 C48 120.4(3)
C45 C44 C48 121.3(3)
C32 C33 C39 121.5(2)
C34 C33 C32 118.4(3)
C34 C33 C39 120.1(2)
C23 C28 C29 121.3(2)
C27 C28 C23 118.8(3)
C27 C28 C29 119.9(3)
C23 C24 C30 121.2(2)
C25 C24 C23 118.6(3)
C25 C24 C30 120.2(3)
C7 C8 C9 107.0(2)
C32 C37 C38 121.8(2)
C36 C37 C32 119.1(2)
C36 C37 C38 119.1(3)
C8 C7 C6 107.0(2)
N4 C15 C16 109.0(2)
C14 C15 N4 119.7(3)
C14 C15 C16 131.2(3)
N3 C13 C14 124.0(3)
N3 C13 C12 107.5(2)
C12 C13 C14 128.6(3)
C20 C19 N5 109.7(2)
C41 C46 C49 121.2(2)
C45 C46 C41 119.1(2)
C45 C46 C49 119.7(2)
C15 C14 C41 120.7(2)
C15 C14 C13 121.9(2)
C13 C14 C41 117.3(2)
N3 C10 C9 123.1(3)
N3 C10 C11 109.0(2)
C11 C10 C9 127.8(3)
C16 C17 C18 105.3(3)
C44 C45 C46 121.5(2)
C28 C27 C26 122.1(3)
C27 C26 C31 120.4(3)
C25 C26 C27 118.1(3)
C25 C26 C31 121.5(3)
C36 C35 C40 120.5(3)
C34 C35 C36 117.7(3)
C34 C35 C40 121.7(3)
C26 C25 C24 122.1(3)
C37 C36 C35 121.9(3)
C35 C34 C33 122.9(3)
C17 C16 C15 107.1(3)
C50 C51 Cl2 111.8(3)
C51 C50 Cl1 112.3(3)
C12 C11 C10 107.1(3)
C11 C12 C13 107.6(3)

loop_
_geom_bond_atom_site_label_1
_geom_bond_atom_site_label_2
_geom_bond_distance
Cl1 C50 1.768(4)
Cl2 C51 1.765(4)
N1 C4 1.368(3)
N1 C1 1.368(3)
N5 C52 1.409(3)
N5 C18 1.394(3)
N5 C19 1.412(3)
N2 C6 1.411(3)
N2 C9 1.351(4)
N3 C13 1.382(3)
N3 C10 1.354(4)
N4 C18 1.314(4)
N4 C15 1.396(3)
O1 C52 1.216(3)
C52 C21 1.454(3)
C4 C5 1.444(4)
C4 C3 1.401(4)
C1 C22 1.439(4)
C1 C2 1.411(4)
C42 C41 1.402(4)
C42 C43 1.393(4)
C42 C47 1.504(4)
C23 C5 1.502(3)
C23 C28 1.402(4)
C23 C24 1.405(4)
C21 C22 1.381(4)
C21 C20 1.446(4)
C6 C5 1.375(4)
C6 C7 1.454(4)
C41 C46 1.402(4)
C41 C14 1.497(3)
C9 C8 1.443(4)
C9 C10 1.430(4)
C22 C32 1.501(3)
C32 C33 1.409(4)
C32 C37 1.405(4)
C43 C44 1.388(4)
C2 C3 1.381(4)
C18 C17 1.445(4)
C20 C19 1.339(4)
C44 C45 1.392(4)
C44 C48 1.508(4)
C33 C34 1.391(4)
C33 C39 1.502(4)
C28 C27 1.390(4)
C28 C29 1.514(4)
C24 C25 1.397(4)
C24 C30 1.502(4)
C8 C7 1.342(4)
C37 C36 1.389(4)
C37 C38 1.510(4)
C15 C14 1.384(4)
C15 C16 1.435(4)
C13 C14 1.424(4)
C13 C12 1.404(4)
C46 C45 1.395(4)
C46 C49 1.509(4)
C10 C11 1.395(4)
C17 C16 1.367(4)
C27 C26 1.392(4)
C26 C25 1.385(4)
C26 C31 1.511(4)
C35 C36 1.394(4)
C35 C34 1.381(4)
C35 C40 1.506(4)
C51 C50 1.485(5)
C11 C12 1.393(4)
